data_1503926
loop_
_publ_author_name
'Testero, Sebastian A.'
'O'Daniel, Peter I'
'Shi, Qicun'
'Lee, Mijoon'
'Hesek, Dusan'
'Ishiwata, Akihiro'
'Noll, Bruce C.'
'Mobashery, Shahriar'

_publ_section_title
;
 Regiospecific syntheses of 6alpha-(1R-Hydroxyoctyl)penicillanic acid and
 6beta-(1R-hydroxyoctyl)penicillanic acid as mechanistic probes of class D
 beta-lactamases.
;
_journal_issue 12
_journal_name_full 'Organic letters'
_journal_page_first 2515
_journal_page_last 2518
_journal_paper_doi 10.1021/ol900668k
_journal_volume 11
_journal_year 2009
_chemical_absolute_configuration ad
_chemical_compound_source synthesized
_chemical_formula_moiety 'C21 H19 Br2 N O3 S'
_chemical_formula_sum 'C21 H19 Br2 N O3 S'
_chemical_formula_weight 525.25
_chemical_name_common 'Benzhydryl 6,6-dibromopenicillanate'
_space_group_IT_number 19
_symmetry_cell_setting orthorhombic
_symmetry_Int_Tables_number 19
_symmetry_space_group_name_Hall 'P 2ac 2ab'
_symmetry_space_group_name_H-M 'P 21 21 21'
_atom_sites_solution_hydrogens geom
_atom_sites_solution_primary direct
_atom_sites_solution_secondary difmap
_audit_creation_method SHELXL-97
_cell_angle_alpha 90.00
_cell_angle_beta 90.00
_cell_angle_gamma 90.00
_cell_formula_units_Z 4
_cell_length_a 10.1020(3)
_cell_length_b 12.1513(4)
_cell_length_c 16.7878(5)
_cell_measurement_reflns_used 9880
_cell_measurement_temperature 100(2)
_cell_measurement_theta_max 68.91
_cell_measurement_theta_min 2.63
_cell_volume 2060.74(11)
_computing_cell_refinement 'APEX2/SAINT (Bruker, 2007)'
_computing_data_collection 'APEX2 (Bruker, 2007)'
_computing_data_reduction 'SAINT/XPREP (Bruker, 2007; Sheldrick, 2008)'
_computing_molecular_graphics 'XP (Sheldrick, 2008)'
_computing_publication_material 'XCIF (Sheldrick, 2008)/enCIFer (CCDC, 2005)'
_computing_structure_refinement 'XL (Sheldrick, 2008)'
_computing_structure_solution 'XS (Sheldrick, 2008)'
_diffrn_ambient_temperature 100(2)
_diffrn_detector_area_resol_mean 8.33
_diffrn_measured_fraction_theta_full 0.950
_diffrn_measured_fraction_theta_max 0.951
_diffrn_measurement_device_type 'Bruker SMART Apex CCD diffractometer'
_diffrn_measurement_method '\f and \w scans'
_diffrn_radiation_monochromator graphite
_diffrn_radiation_probe x-ray
_diffrn_radiation_type CuK\a
_diffrn_radiation_wavelength 1.54178
_diffrn_reflns_av_R_equivalents 0.0458
_diffrn_reflns_av_sigmaI/netI 0.0317
_diffrn_reflns_limit_h_max 11
_diffrn_reflns_limit_h_min -10
_diffrn_reflns_limit_k_max 14
_diffrn_reflns_limit_k_min -14
_diffrn_reflns_limit_l_max 19
_diffrn_reflns_limit_l_min -20
_diffrn_reflns_number 22778
_diffrn_reflns_theta_full 69.47
_diffrn_reflns_theta_max 69.47
_diffrn_reflns_theta_min 4.49
_diffrn_source 'fine-focus sealed tube'
_diffrn_source_type 'Siemens KFFCU2K-90'
_exptl_absorpt_coefficient_mu 6.125
_exptl_absorpt_correction_T_max 0.28
_exptl_absorpt_correction_T_min 0.15
_exptl_absorpt_correction_type multi-scan
_exptl_absorpt_process_details 'Sheldrick, G. M. (2007). SADABS. University of G\"ottingen, Germany.'
_exptl_crystal_colour 'clear colorless'
_exptl_crystal_density_diffrn 1.693
_exptl_crystal_density_method 'not measured'
_exptl_crystal_description parallelepiped
_exptl_crystal_F_000 1048
_exptl_crystal_size_max 0.39
_exptl_crystal_size_mid 0.26
_exptl_crystal_size_min 0.21
_refine_diff_density_max 0.779
_refine_diff_density_min -0.703
_refine_diff_density_rms 0.120
_refine_ls_abs_structure_details 'Flack H D (1983), Acta Cryst. A39, 876-881'
_refine_ls_abs_structure_Flack 0.060(19)
_refine_ls_extinction_method none
_refine_ls_goodness_of_fit_ref 1.137
_refine_ls_hydrogen_treatment constr
_refine_ls_matrix_type full
_refine_ls_number_parameters 257
_refine_ls_number_reflns 3618
_refine_ls_number_restraints 6
_refine_ls_restrained_S_all 1.137
_refine_ls_R_factor_all 0.0301
_refine_ls_R_factor_gt 0.0300
_refine_ls_shift/su_max 0.001
_refine_ls_shift/su_mean 0.000
_refine_ls_structure_factor_coef Fsqd
_refine_ls_weighting_details 'calc w=1/[\s^2^(Fo^2^)+(0.0432P)^2^+2.0719P] where P=(Fo^2^+2Fc^2^)/3'
_refine_ls_weighting_scheme calc
_refine_ls_wR_factor_gt 0.0762
_refine_ls_wR_factor_ref 0.0763
_reflns_number_gt 3613
_reflns_number_total 3618
_reflns_threshold_expression >2sigma(I)
_cod_data_source_file ol900668k_si_004.cif
_cod_data_source_block compound_1
_cod_database_code 1503926

loop_
_symmetry_equiv_pos_as_xyz
'x, y, z'
'x+1/2, -y+1/2, -z'
'-x, y+1/2, -z+1/2'
'-x+1/2, -y, z+1/2'

loop_
_atom_site_label
_atom_site_type_symbol
_atom_site_fract_x
_atom_site_fract_y
_atom_site_fract_z
_atom_site_U_iso_or_equiv
_atom_site_adp_type
_atom_site_occupancy
_atom_site_symmetry_multiplicity
_atom_site_calc_flag
_atom_site_refinement_flags
Br1 Br 0.70274(3) 0.81123(3) 0.28761(2) 0.01444(11) Uani 1 1 d .
Br2 Br 0.55729(4) 0.73874(3) 0.12684(2) 0.02029(11) Uani 1 1 d .
S1 S 0.44131(8) 0.68499(6) 0.38557(4) 0.01122(16) Uani 1 1 d .
C2 C 0.3414(3) 0.8046(3) 0.42000(19) 0.0119(7) Uani 1 1 d .
C3 C 0.2597(3) 0.8386(2) 0.3449(2) 0.0098(7) Uani 1 1 d .
H3 H 0.2414 0.9194 0.3479 0.012 Uiso 1 1 calc R
N4 N 0.3453(3) 0.8184(2) 0.27695(15) 0.0084(5) Uani 1 1 d .
C5 C 0.4281(3) 0.7195(2) 0.28081(19) 0.0078(6) Uani 1 1 d .
H5 H 0.3922 0.6575 0.2481 0.024(12) Uiso 1 1 calc R
C6 C 0.5362(3) 0.7870(3) 0.23609(17) 0.0103(6) Uani 1 1 d .
C7 C 0.4417(4) 0.8852(3) 0.24476(19) 0.0112(6) Uani 1 1 d .
O8 O 0.4472(3) 0.98235(19) 0.23142(15) 0.0199(5) Uani 1 1 d .
C9 C 0.4315(4) 0.8994(3) 0.4443(2) 0.0180(7) Uani 1 1 d .
H9A H 0.3775 0.9634 0.4588 0.027 Uiso 1 1 calc R
H9B H 0.4895 0.9188 0.3996 0.027 Uiso 1 1 calc R
H9C H 0.4855 0.8772 0.4900 0.027 Uiso 1 1 calc R
C10 C 0.2588(4) 0.7665(3) 0.4911(2) 0.0221(8) Uani 1 1 d .
H10A H 0.3173 0.7359 0.5321 0.033 Uiso 1 1 calc R
H10B H 0.1960 0.7099 0.4737 0.033 Uiso 1 1 calc R
H10C H 0.2100 0.8292 0.5131 0.033 Uiso 1 1 calc R
C11 C 0.1281(3) 0.7781(3) 0.33629(19) 0.0099(6) Uani 1 1 d .
O12 O 0.1374(2) 0.69291(17) 0.28680(14) 0.0104(4) Uani 1 1 d .
O13 O 0.0282(2) 0.8055(2) 0.37045(17) 0.0231(6) Uani 1 1 d .
C14 C 0.0152(3) 0.6344(3) 0.26923(19) 0.0105(7) Uani 1 1 d .
H14 H -0.0609 0.6860 0.2765 0.013 Uiso 1 1 calc R
C15 C -0.0031(3) 0.5373(3) 0.32459(18) 0.0100(6) Uani 1 1 d .
C16 C 0.1030(4) 0.4851(3) 0.3625(2) 0.0137(7) Uani 1 1 d .
H16 H 0.1903 0.5127 0.3562 0.016 Uiso 1 1 calc R
C17 C 0.0804(4) 0.3927(3) 0.4092(2) 0.0170(7) Uani 1 1 d .
H17 H 0.1524 0.3581 0.4357 0.020 Uiso 1 1 calc R
C18 C -0.0467(4) 0.3505(3) 0.41774(19) 0.0153(7) Uani 1 1 d .
H18 H -0.0613 0.2861 0.4486 0.018 Uiso 1 1 calc R
C19 C -0.1516(4) 0.4028(3) 0.3811(2) 0.0175(7) Uani 1 1 d .
H19 H -0.2388 0.3749 0.3875 0.021 Uiso 1 1 calc R
C20 C -0.1305(4) 0.4961(3) 0.3347(2) 0.0147(7) Uani 1 1 d .
H20 H -0.2033 0.5318 0.3098 0.018 Uiso 1 1 calc R
C21 C 0.0220(4) 0.6008(2) 0.1819(2) 0.0126(7) Uani 1 1 d U
C22 C 0.1386(4) 0.5633(3) 0.1472(2) 0.0180(8) Uani 1 1 d .
H22 H 0.2170 0.5573 0.1781 0.022 Uiso 1 1 calc R
C23 C 0.1399(5) 0.5348(3) 0.0670(2) 0.0290(10) Uani 1 1 d .
H23 H 0.2197 0.5099 0.0431 0.035 Uiso 1 1 calc R
C24 C 0.0255(5) 0.5423(3) 0.0218(2) 0.0306(11) Uani 1 1 d .
H24 H 0.0268 0.5222 -0.0328 0.037 Uiso 1 1 calc R
C25 C -0.0906(5) 0.5790(3) 0.0564(2) 0.0263(10) Uani 1 1 d .
H25 H -0.1689 0.5850 0.0254 0.032 Uiso 1 1 calc R
C26 C -0.0926(4) 0.6070(3) 0.1363(2) 0.0170(7) Uani 1 1 d .
H26 H -0.1730 0.6307 0.1602 0.020 Uiso 1 1 calc R

loop_
_atom_site_aniso_label
_atom_site_aniso_U_11
_atom_site_aniso_U_22
_atom_site_aniso_U_33
_atom_site_aniso_U_23
_atom_site_aniso_U_13
_atom_site_aniso_U_12
Br1 0.00900(18) 0.01724(17) 0.01709(18) 0.00048(14) -0.00046(13) -0.00089(13)
Br2 0.0189(2) 0.0328(2) 0.00925(17) 0.00027(14) 0.00253(13) 0.00188(15)
S1 0.0146(4) 0.0091(3) 0.0100(3) 0.0047(3) -0.0001(3) 0.0030(3)
C2 0.0112(16) 0.0115(15) 0.0130(16) -0.0028(13) 0.0026(12) -0.0008(13)
C3 0.0102(16) 0.0047(14) 0.0145(16) -0.0028(12) 0.0029(12) 0.0002(11)
N4 0.0084(13) 0.0053(11) 0.0117(13) 0.0035(11) -0.0019(10) 0.0019(10)
C5 0.0115(16) 0.0060(12) 0.0058(14) 0.0027(11) 0.0002(12) 0.0010(11)
C6 0.0153(17) 0.0109(14) 0.0047(13) -0.0002(11) 0.0012(12) -0.0006(13)
C7 0.0123(17) 0.0108(15) 0.0105(14) 0.0030(12) -0.0040(13) -0.0011(14)
O8 0.0195(13) 0.0090(11) 0.0313(14) 0.0114(10) -0.0008(11) -0.0027(10)
C9 0.0158(19) 0.0191(17) 0.0191(17) -0.0108(14) -0.0032(14) 0.0016(15)
C10 0.0187(19) 0.032(2) 0.0159(17) 0.0039(16) 0.0067(14) 0.0005(16)
C11 0.0106(17) 0.0061(14) 0.0129(15) -0.0002(12) -0.0005(12) -0.0001(12)
O12 0.0081(11) 0.0058(9) 0.0173(11) -0.0029(10) 0.0021(9) -0.0027(8)
O13 0.0133(13) 0.0212(12) 0.0350(14) -0.0185(12) 0.0071(11) -0.0015(10)
C14 0.0073(17) 0.0046(13) 0.0195(17) -0.0033(13) -0.0020(12) -0.0009(11)
C15 0.0154(17) 0.0061(14) 0.0084(14) -0.0053(12) 0.0009(12) -0.0003(12)
C16 0.0168(18) 0.0084(15) 0.0158(17) -0.0049(13) 0.0031(14) 0.0005(12)
C17 0.025(2) 0.0121(16) 0.0142(16) -0.0010(13) -0.0024(15) 0.0066(14)
C18 0.032(2) 0.0058(14) 0.0085(15) -0.0014(11) 0.0035(14) -0.0008(14)
C19 0.025(2) 0.0198(18) 0.0076(15) -0.0039(14) 0.0037(14) -0.0116(14)
C20 0.0175(19) 0.0165(16) 0.0100(15) -0.0018(13) 0.0003(13) -0.0036(14)
C21 0.0190(18) 0.0021(13) 0.0167(16) 0.0011(12) 0.0028(13) -0.0046(12)
C22 0.028(2) 0.0066(15) 0.0197(18) -0.0011(13) 0.0051(15) -0.0008(13)
C23 0.055(3) 0.0083(16) 0.024(2) -0.0013(15) 0.0166(19) -0.0006(17)
C24 0.072(4) 0.0063(15) 0.0131(17) -0.0003(14) 0.000(2) -0.0097(18)
C25 0.049(3) 0.0095(16) 0.0204(19) 0.0065(14) -0.0115(18) -0.0113(16)
C26 0.023(2) 0.0090(15) 0.0192(18) 0.0037(13) -0.0054(15) -0.0083(13)

loop_
_atom_type_symbol
_atom_type_description
_atom_type_scat_dispersion_real
_atom_type_scat_dispersion_imag
_atom_type_scat_source
C C 0.0181 0.0091 'International Tables Vol C Tables 4.2.6.8 and 6.1.1.4'
H H 0.0000 0.0000 'International Tables Vol C Tables 4.2.6.8 and 6.1.1.4'
N N 0.0311 0.0180 'International Tables Vol C Tables 4.2.6.8 and 6.1.1.4'
O O 0.0492 0.0322 'International Tables Vol C Tables 4.2.6.8 and 6.1.1.4'
S S 0.3331 0.5567 'International Tables Vol C Tables 4.2.6.8 and 6.1.1.4'
Br Br -0.6763 1.2805 'International Tables Vol C Tables 4.2.6.8 and 6.1.1.4'

loop_
_geom_angle_atom_site_label_1
_geom_angle_atom_site_label_2
_geom_angle_atom_site_label_3
_geom_angle
C5 S1 C2 94.65(14)
C9 C2 C10 110.3(3)
C9 C2 C3 109.3(3)
C10 C2 C3 115.0(3)
C9 C2 S1 110.5(2)
C10 C2 S1 107.6(2)
C3 C2 S1 104.0(2)
N4 C3 C11 111.3(3)
N4 C3 C2 105.9(3)
C11 C3 C2 114.2(3)
N4 C3 H3 108.4
C11 C3 H3 108.4
C2 C3 H3 108.4
C7 N4 C3 129.0(3)
C7 N4 C5 95.6(2)
C3 N4 C5 116.4(2)
N4 C5 C6 87.0(2)
N4 C5 S1 105.9(2)
C6 C5 S1 122.5(2)
N4 C5 H5 112.7
C6 C5 H5 112.7
S1 C5 H5 112.7
C7 C6 C5 85.9(2)
C7 C6 Br1 112.6(2)
C5 C6 Br1 118.6(2)
C7 C6 Br2 113.2(2)
C5 C6 Br2 111.9(2)
Br1 C6 Br2 112.19(17)
O8 C7 N4 133.1(3)
O8 C7 C6 135.8(3)
N4 C7 C6 91.1(2)
C2 C9 H9A 109.5
C2 C9 H9B 109.5
H9A C9 H9B 109.5
C2 C9 H9C 109.5
H9A C9 H9C 109.5
H9B C9 H9C 109.5
C2 C10 H10A 109.5
C2 C10 H10B 109.5
H10A C10 H10B 109.5
C2 C10 H10C 109.5
H10A C10 H10C 109.5
H10B C10 H10C 109.5
O13 C11 O12 124.7(3)
O13 C11 C3 123.4(3)
O12 C11 C3 111.8(3)
C11 O12 C14 116.5(2)
O12 C14 C15 111.1(3)
O12 C14 C21 106.7(3)
C15 C14 C21 112.9(2)
O12 C14 H14 108.7
C15 C14 H14 108.7
C21 C14 H14 108.7
C20 C15 C16 119.3(3)
C20 C15 C14 117.9(3)
C16 C15 C14 122.7(3)
C17 C16 C15 119.9(3)
C17 C16 H16 120.1
C15 C16 H16 120.1
C16 C17 C18 120.5(3)
C16 C17 H17 119.7
C18 C17 H17 119.7
C19 C18 C17 119.6(3)
C19 C18 H18 120.2
C17 C18 H18 120.2
C18 C19 C20 120.5(3)
C18 C19 H19 119.8
C20 C19 H19 119.8
C15 C20 C19 120.2(3)
C15 C20 H20 119.9
C19 C20 H20 119.9
C26 C21 C22 119.5(3)
C26 C21 C14 118.6(3)
C22 C21 C14 122.0(3)
C23 C22 C21 119.7(4)
C23 C22 H22 120.1
C21 C22 H22 120.1
C24 C23 C22 120.4(4)
C24 C23 H23 119.8
C22 C23 H23 119.8
C25 C24 C23 119.9(3)
C25 C24 H24 120.0
C23 C24 H24 120.0
C24 C25 C26 119.9(4)
C24 C25 H25 120.0
C26 C25 H25 120.0
C25 C26 C21 120.5(4)
C25 C26 H26 119.7
C21 C26 H26 119.7

loop_
_geom_bond_atom_site_label_1
_geom_bond_atom_site_label_2
_geom_bond_distance
Br1 C6 1.914(3)
Br2 C6 1.937(3)
S1 C5 1.813(3)
S1 C2 1.861(3)
C2 C9 1.524(5)
C2 C10 1.528(5)
C2 C3 1.563(5)
C3 N4 1.452(4)
C3 C11 1.526(5)
C3 H3 1.0000
N4 C7 1.378(4)
N4 C5 1.466(4)
C5 C6 1.558(4)
C5 H5 1.0000
C6 C7 1.535(5)
C7 O8 1.203(4)
C9 H9A 0.9800
C9 H9B 0.9800
C9 H9C 0.9800
C10 H10A 0.9800
C10 H10B 0.9800
C10 H10C 0.9800
C11 O13 1.207(4)
C11 O12 1.331(4)
O12 C14 1.456(4)
C14 C15 1.512(5)
C14 C21 1.523(5)
C14 H14 1.0000
C15 C20 1.392(5)
C15 C16 1.398(5)
C16 C17 1.389(5)
C16 H16 0.9500
C17 C18 1.390(6)
C17 H17 0.9500
C18 C19 1.380(6)
C18 H18 0.9500
C19 C20 1.392(5)
C19 H19 0.9500
C20 H20 0.9500
C21 C26 1.390(5)
C21 C22 1.392(5)
C22 C23 1.389(6)
C22 H22 0.9500
C23 C24 1.386(7)
C23 H23 0.9500
C24 C25 1.382(7)
C24 H24 0.9500
C25 C26 1.384(6)
C25 H25 0.9500
C26 H26 0.9500

loop_
_geom_torsion_atom_site_label_1
_geom_torsion_atom_site_label_2
_geom_torsion_atom_site_label_3
_geom_torsion_atom_site_label_4
_geom_torsion
C5 S1 C2 C9 -96.1(2)
C5 S1 C2 C10 143.4(3)
C5 S1 C2 C3 21.1(2)
C9 C2 C3 N4 83.1(3)
C10 C2 C3 N4 -152.3(3)
S1 C2 C3 N4 -34.9(3)
C9 C2 C3 C11 -154.1(3)
C10 C2 C3 C11 -29.5(4)
S1 C2 C3 C11 87.9(3)
C11 C3 N4 C7 151.0(3)
C2 C3 N4 C7 -84.4(4)
C11 C3 N4 C5 -86.3(3)
C2 C3 N4 C5 38.3(3)
C7 N4 C5 C6 -5.8(2)
C3 N4 C5 C6 -144.7(3)
C7 N4 C5 S1 117.2(2)
C3 N4 C5 S1 -21.7(3)
C2 S1 C5 N4 -1.6(2)
C2 S1 C5 C6 95.1(3)
N4 C5 C6 C7 5.2(2)
S1 C5 C6 C7 -101.8(2)
N4 C5 C6 Br1 118.7(2)
S1 C5 C6 Br1 11.7(3)
N4 C5 C6 Br2 -108.2(2)
S1 C5 C6 Br2 144.85(18)
C3 N4 C7 O8 -41.9(6)
C5 N4 C7 O8 -172.6(4)
C3 N4 C7 C6 136.6(3)
C5 N4 C7 C6 5.8(2)
C5 C6 C7 O8 172.9(4)
Br1 C6 C7 O8 53.6(5)
Br2 C6 C7 O8 -75.0(5)
C5 C6 C7 N4 -5.5(2)
Br1 C6 C7 N4 -124.8(2)
Br2 C6 C7 N4 106.6(2)
N4 C3 C11 O13 -157.3(3)
C2 C3 C11 O13 82.9(4)
N4 C3 C11 O12 22.5(4)
C2 C3 C11 O12 -97.3(3)
O13 C11 O12 C14 4.4(5)
C3 C11 O12 C14 -175.3(2)
C11 O12 C14 C15 -93.7(3)
C11 O12 C14 C21 142.9(3)
O12 C14 C15 C20 158.6(3)
C21 C14 C15 C20 -81.6(4)
O12 C14 C15 C16 -24.5(4)
C21 C14 C15 C16 95.3(4)
C20 C15 C16 C17 0.3(5)
C14 C15 C16 C17 -176.6(3)
C15 C16 C17 C18 1.1(5)
C16 C17 C18 C19 -1.8(5)
C17 C18 C19 C20 1.1(5)
C16 C15 C20 C19 -0.9(5)
C14 C15 C20 C19 176.0(3)
C18 C19 C20 C15 0.3(5)
O12 C14 C21 C26 -141.1(3)
C15 C14 C21 C26 96.6(4)
O12 C14 C21 C22 39.6(4)
C15 C14 C21 C22 -82.7(4)
C26 C21 C22 C23 1.3(5)
C14 C21 C22 C23 -179.4(3)
C21 C22 C23 C24 -0.7(5)
C22 C23 C24 C25 0.4(6)
C23 C24 C25 C26 -0.7(5)
C24 C25 C26 C21 1.4(5)
C22 C21 C26 C25 -1.7(5)
C14 C21 C26 C25 179.0(3)

loop_
_cod_related_entry_id
_cod_related_entry_code
_cod_related_entry_database
1 9213849 ChemSpider
